data_4331375
loop_
_publ_author_name
'Merle Arrowsmith'
'Michael S. Hill'
'Gabriele Kociok-K\"ohn'
'Dugald J. MacDougall'
'Mary F. Mahon'
'Ian Mallov'

_publ_section_title
;
 Three-Coordinate Beryllium \b-Diketiminates: Synthesis and Reduction
 Chemistry
;
_journal_name_full 'Inorganic Chemistry'
_journal_page_first 13408
_journal_page_last 13418
_journal_paper_doi 10.1021/ic3022968
_journal_volume 51
_journal_year 2012
_chemical_formula_moiety 'C35 H46 Be N2 O'
_chemical_formula_sum 'C35 H46 Be N2 O'
_chemical_formula_weight 519.75
_chemical_name_systematic
;
 ?
;
_space_group_IT_number 19
_symmetry_cell_setting orthorhombic
_symmetry_space_group_name_Hall 'P 2ac 2ab'
_symmetry_space_group_name_H-M 'P 21 21 21'
_atom_sites_solution_hydrogens geom
_atom_sites_solution_primary direct
_atom_sites_solution_secondary difmap
_audit_creation_method SHELXL-97
_cell_angle_alpha 90.00
_cell_angle_beta 90.00
_cell_angle_gamma 90.00
_cell_formula_units_Z 4
_cell_length_a 8.8001(2)
_cell_length_b 17.9041(5)
_cell_length_c 20.3625(6)
_cell_measurement_reflns_used 74974
_cell_measurement_temperature 150(2)
_cell_measurement_theta_max 27.485
_cell_measurement_theta_min 2.910
_cell_volume 3208.27(15)
_computing_cell_refinement 'HKL Scalepack (Otwinowski & Minor, 1997)'
_computing_data_collection 'Collect (Nonius BV, 1997-2000)'
_computing_data_reduction
;
 DENZO-SCALEPACK Z. Otwinowski and W. Minor, " 
 Processing of x-ray Diffraction Data Collected in Oscillation Mode ", 
 Methods in Enzymology, Volume 276: Macromolecular Crystallography, 
 part A, p.307-326, 1997,C.W. Carter, Jr. & R. M. Sweet, Eds., Academic Press.
;
_computing_molecular_graphics 'ORTEP3 for Windows - Farrugia, L. J. J. Appl. Crystallogr. 1997, 30, 565'
_computing_publication_material
;
 'WinGX publication routines, Farrugia, 
 L. J., J. Appl. Crystallogr., 1999, 32, 837-838
;
_computing_structure_refinement
;
 Sheldrick GM (2008) Acta Crystallogr A64:112--122 and 
 C. B. H\"ubschle, G. M. Sheldrick and B. Dittrich
 ShelXle: a Qt graphical user interface for SHELXL
 J. Appl. Cryst., 44, (2011) 1281-1284.
;
_computing_structure_solution
; 
 SIR97- Altomare A., Burla M.C., Camalli M., Cascarano G.L., Giacovazzo C. , 
 Guagliardi A., Moliterni A.G.G., Polidori G.,Spagna R. 
 (1999) J. Appl. Cryst. 32, 115-119
;
_diffrn_ambient_temperature 150(2)
_diffrn_measured_fraction_theta_full 0.912
_diffrn_measured_fraction_theta_max 0.912
_diffrn_measurement_device_type 'Nonius Kappa CCD'
_diffrn_measurement_method '461 1.4 degree images with \f and \w scans'
_diffrn_radiation_monochromator graphite
_diffrn_radiation_source 'fine-focus sealed tube'
_diffrn_radiation_type MoK\a
_diffrn_radiation_wavelength 0.71073
_diffrn_reflns_av_R_equivalents 0.0955
_diffrn_reflns_av_sigmaI/netI 0.0644
_diffrn_reflns_limit_h_max 11
_diffrn_reflns_limit_h_min -11
_diffrn_reflns_limit_k_max 23
_diffrn_reflns_limit_k_min -23
_diffrn_reflns_limit_l_max 26
_diffrn_reflns_limit_l_min -26
_diffrn_reflns_number 51955
_diffrn_reflns_theta_full 27.48
_diffrn_reflns_theta_max 27.48
_diffrn_reflns_theta_min 3.81
_diffrn_standards_decay_% 0
_diffrn_standards_number 0
_exptl_absorpt_coefficient_mu 0.063
_exptl_absorpt_correction_type none
_exptl_crystal_colour colourless
_exptl_crystal_density_diffrn 1.076
_exptl_crystal_description block
_exptl_crystal_F_000 1128
_exptl_crystal_size_max 0.55
_exptl_crystal_size_mid 0.50
_exptl_crystal_size_min 0.30
_refine_diff_density_max 0.174
_refine_diff_density_min -0.187
_refine_diff_density_rms 0.033
_refine_ls_abs_structure_details 'Flack H D (1983), Acta Cryst. A39, 876-881'
_refine_ls_abs_structure_Flack -1(2)
_refine_ls_extinction_coef 0.0087(15)
_refine_ls_extinction_expression Fc^*^=kFc[1+0.001xFc^2^\l^3^/sin(2\q)]^-1/4^
_refine_ls_extinction_method SHELXL
_refine_ls_goodness_of_fit_ref 1.014
_refine_ls_hydrogen_treatment constr
_refine_ls_matrix_type full
_refine_ls_number_parameters 384
_refine_ls_number_reflns 6985
_refine_ls_number_restraints 1
_refine_ls_restrained_S_all 1.014
_refine_ls_R_factor_all 0.1058
_refine_ls_R_factor_gt 0.0508
_refine_ls_shift/su_max 0.000
_refine_ls_shift/su_mean 0.000
_refine_ls_structure_factor_coef Fsqd
_refine_ls_weighting_details 'calc w=1/[\s^2^(Fo^2^)+(0.0567P)^2^+0.2599P] where P=(Fo^2^+2Fc^2^)/3'
_refine_ls_weighting_scheme calc
_refine_ls_wR_factor_gt 0.1024
_refine_ls_wR_factor_ref 0.1226
_reflns_number_gt 4406
_reflns_number_total 6985
_reflns_threshold_expression >2sigma(I)
_cod_data_source_file ic3022968_si_002_07.cif
_cod_data_source_block h12msh13
_cod_database_code 4331375

loop_
_symmetry_equiv_pos_as_xyz
'x, y, z'
'-x+1/2, -y, z+1/2'
'x+1/2, -y+1/2, -z'
'-x, y+1/2, -z+1/2'

loop_
_atom_site_label
_atom_site_type_symbol
_atom_site_fract_x
_atom_site_fract_y
_atom_site_fract_z
_atom_site_U_iso_or_equiv
_atom_site_adp_type
_atom_site_occupancy
_atom_site_symmetry_multiplicity
_atom_site_calc_flag
_atom_site_refinement_flags
_atom_site_disorder_assembly
_atom_site_disorder_group
Be Be 0.9104(3) 0.35389(13) 0.2485(2) 0.0365(5) Uani 1 1 d D . .
N1 N 0.98201(19) 0.31292(10) 0.31289(9) 0.0295(4) Uani 1 1 d . A .
N2 N 0.97216(19) 0.31518(10) 0.18250(9) 0.0321(4) Uani 1 1 d . A .
O1 O 0.812(2) 0.4189(9) 0.2538(8) 0.071(3) Uani 0.87(7) 1 d PD A 1
O1A O 0.775(8) 0.399(6) 0.243(3) 0.085(12) Uani 0.13(7) 1 d PD A 2
C1 C 1.0729(2) 0.25419(14) 0.30647(11) 0.0323(5) Uani 1 1 d . . .
C2 C 1.1373(3) 0.21605(14) 0.36675(12) 0.0409(6) Uani 1 1 d . A .
H2A H 1.1885 0.2531 0.3944 0.061 Uiso 1 1 calc R . .
H2B H 1.2104 0.1777 0.3532 0.061 Uiso 1 1 calc R . .
H2C H 1.0546 0.1927 0.3916 0.061 Uiso 1 1 calc R . .
C3 C 1.1115(2) 0.22556(10) 0.24480(14) 0.0350(4) Uani 1 1 d . A .
H3 H 1.1748 0.1826 0.2436 0.042 Uiso 1 1 calc R . .
C4 C 1.0643(2) 0.25516(14) 0.18506(12) 0.0330(5) Uani 1 1 d . . .
C5 C 1.1195(3) 0.22068(14) 0.12193(13) 0.0445(6) Uani 1 1 d . A .
H5A H 1.0322 0.2069 0.0947 0.067 Uiso 1 1 calc R . .
H5B H 1.1796 0.1760 0.1318 0.067 Uiso 1 1 calc R . .
H5C H 1.1828 0.2568 0.0982 0.067 Uiso 1 1 calc R . .
C6 C 0.9446(2) 0.34290(13) 0.37672(12) 0.0304(5) Uani 1 1 d . . .
C7 C 1.0166(3) 0.40860(13) 0.39795(12) 0.0371(6) Uani 1 1 d . A .
C8 C 1.1405(3) 0.44596(14) 0.35797(15) 0.0512(7) Uani 1 1 d . . .
H8 H 1.1493 0.4222 0.3137 0.061 Uiso 0.64(3) 1 calc PR A 1
H8A H 1.1129 0.4291 0.3127 0.061 Uiso 0.36(3) 1 calc PR A 2
C9 C 1.1189(3) 0.52943(17) 0.35146(19) 0.0715(9) Uani 1 1 d . A .
H9A H 1.0167 0.5398 0.3347 0.107 Uiso 1 1 calc R . .
H9B H 1.1946 0.5495 0.3209 0.107 Uiso 1 1 calc R . .
H9C H 1.1316 0.5530 0.3945 0.107 Uiso 1 1 calc R . .
C10 C 1.2937(9) 0.4365(7) 0.3979(6) 0.066(3) Uani 0.64(3) 1 d P A 1
H10A H 1.3124 0.3833 0.4060 0.099 Uiso 0.64(3) 1 calc PR A 1
H10B H 1.2854 0.4628 0.4399 0.099 Uiso 0.64(3) 1 calc PR A 1
H10C H 1.3782 0.4574 0.3725 0.099 Uiso 0.64(3) 1 calc PR A 1
C10A C 1.2947(19) 0.4160(11) 0.364(2) 0.093(8) Uani 0.36(3) 1 d P A 2
H10D H 1.3013 0.3686 0.3397 0.140 Uiso 0.36(3) 1 calc PR A 2
H10E H 1.3189 0.4077 0.4100 0.140 Uiso 0.36(3) 1 calc PR A 2
H10F H 1.3671 0.4517 0.3449 0.140 Uiso 0.36(3) 1 calc PR A 2
C11 C 0.9700(3) 0.43940(16) 0.45747(13) 0.0440(6) Uani 1 1 d . . .
H11 H 1.0178 0.4836 0.4729 0.053 Uiso 1 1 calc R A .
C12 C 0.8572(3) 0.40764(14) 0.49420(13) 0.0457(7) Uani 1 1 d . A .
H12 H 0.8282 0.4296 0.5348 0.055 Uiso 1 1 calc R . .
C13 C 0.7858(3) 0.34400(15) 0.47263(12) 0.0458(6) Uani 1 1 d . . .
H13 H 0.7073 0.3225 0.4985 0.055 Uiso 1 1 calc R A .
C14 C 0.8268(2) 0.31026(13) 0.41326(11) 0.0358(5) Uani 1 1 d . A .
C15 C 0.7379(3) 0.24339(14) 0.38878(13) 0.0442(6) Uani 1 1 d . . .
H15 H 0.7954 0.2209 0.3513 0.053 Uiso 1 1 calc R A .
C16 C 0.5839(3) 0.26952(18) 0.3627(2) 0.0709(10) Uani 1 1 d . A .
H16A H 0.5283 0.2267 0.3447 0.106 Uiso 1 1 calc R . .
H16B H 0.5996 0.3068 0.3281 0.106 Uiso 1 1 calc R . .
H16C H 0.5252 0.2918 0.3986 0.106 Uiso 1 1 calc R . .
C17 C 0.7184(4) 0.18312(17) 0.44140(16) 0.0689(9) Uani 1 1 d . A .
H17A H 0.8181 0.1697 0.4593 0.103 Uiso 1 1 calc R . .
H17B H 0.6711 0.1388 0.4218 0.103 Uiso 1 1 calc R . .
H17C H 0.6535 0.2022 0.4767 0.103 Uiso 1 1 calc R . .
C18 C 0.9264(2) 0.34685(13) 0.12022(12) 0.0323(5) Uani 1 1 d . . .
C19 C 0.7937(2) 0.32163(13) 0.08997(11) 0.0374(6) Uani 1 1 d . A .
C20 C 0.6989(3) 0.25769(15) 0.11795(12) 0.0460(6) Uani 1 1 d . . .
H20 H 0.7618 0.2324 0.1522 0.055 Uiso 1 1 calc R A .
C21 C 0.5572(3) 0.2881(2) 0.15198(18) 0.0757(10) Uani 1 1 d . A .
H21A H 0.5874 0.3229 0.1867 0.114 Uiso 1 1 calc R . .
H21B H 0.4997 0.2467 0.1712 0.114 Uiso 1 1 calc R . .
H21C H 0.4936 0.3142 0.1198 0.114 Uiso 1 1 calc R . .
C22 C 0.6616(4) 0.19973(18) 0.06591(15) 0.0746(10) Uani 1 1 d . A .
H22A H 0.5831 0.2194 0.0365 0.112 Uiso 1 1 calc R . .
H22B H 0.6244 0.1541 0.0871 0.112 Uiso 1 1 calc R . .
H22C H 0.7533 0.1883 0.0405 0.112 Uiso 1 1 calc R . .
C23 C 0.7452(3) 0.35805(14) 0.03319(12) 0.0437(6) Uani 1 1 d . . .
H23 H 0.6543 0.3421 0.0123 0.052 Uiso 1 1 calc R A .
C24 C 0.8257(3) 0.41633(14) 0.00688(13) 0.0455(7) Uani 1 1 d . A .
H24 H 0.7914 0.4399 -0.0322 0.055 Uiso 1 1 calc R . .
C25 C 0.9563(3) 0.44069(16) 0.03724(13) 0.0432(6) Uani 1 1 d . . .
H25 H 1.0112 0.4814 0.0189 0.052 Uiso 1 1 calc R A .
C26 C 1.0097(3) 0.40686(13) 0.09435(12) 0.0383(6) Uani 1 1 d . A .
C27 C 1.1514(3) 0.43632(16) 0.12781(14) 0.0507(7) Uani 1 1 d . . .
H27 H 1.1824 0.3993 0.1621 0.061 Uiso 1 1 calc R A .
C28 C 1.2850(3) 0.44630(19) 0.08048(16) 0.0653(8) Uani 1 1 d . A .
H28A H 1.2974 0.4009 0.0542 0.098 Uiso 1 1 calc R . .
H28B H 1.3780 0.4557 0.1056 0.098 Uiso 1 1 calc R . .
H28C H 1.2649 0.4888 0.0514 0.098 Uiso 1 1 calc R . .
C29 C 1.1176(4) 0.5109(2) 0.16244(19) 0.0769(11) Uani 1 1 d . A .
H29A H 1.0891 0.5485 0.1297 0.115 Uiso 1 1 calc R . .
H29B H 1.2083 0.5276 0.1861 0.115 Uiso 1 1 calc R . .
H29C H 1.0338 0.5040 0.1936 0.115 Uiso 1 1 calc R . .
C30 C 0.7160(2) 0.47496(10) 0.25170(15) 0.0400(4) Uani 1 1 d . . .
C31 C 0.6627(3) 0.50383(16) 0.19387(14) 0.0484(6) Uani 1 1 d . A .
H31 H 0.6934 0.4826 0.1532 0.058 Uiso 1 1 calc R . .
C32 C 0.5635(3) 0.56426(16) 0.19477(17) 0.0563(8) Uani 1 1 d . . .
H32 H 0.5254 0.5837 0.1546 0.068 Uiso 1 1 calc R A .
C33 C 0.5205(2) 0.59590(11) 0.2529(3) 0.0628(7) Uani 1 1 d . A .
H33 H 0.4527 0.6372 0.2535 0.075 Uiso 1 1 calc R . .
C34 C 0.5765(3) 0.56723(17) 0.31043(17) 0.0587(9) Uani 1 1 d . . .
H34 H 0.5477 0.5893 0.3510 0.070 Uiso 1 1 calc R A .
C35 C 0.6725(3) 0.50787(16) 0.31057(13) 0.0465(6) Uani 1 1 d . A .
H35 H 0.7100 0.4888 0.3510 0.056 Uiso 1 1 calc R . .

loop_
_atom_site_aniso_label
_atom_site_aniso_U_11
_atom_site_aniso_U_22
_atom_site_aniso_U_33
_atom_site_aniso_U_23
_atom_site_aniso_U_13
_atom_site_aniso_U_12
Be 0.0404(13) 0.0379(12) 0.0311(12) 0.0017(18) 0.0019(16) 0.0057(10)
N1 0.0322(9) 0.0324(11) 0.0239(10) -0.0022(8) 0.0010(7) 0.0026(8)
N2 0.0358(9) 0.0321(11) 0.0283(11) 0.0021(8) -0.0003(8) 0.0014(8)
O1 0.084(4) 0.063(3) 0.067(5) 0.000(3) -0.004(3) 0.046(3)
O1A 0.091(17) 0.071(19) 0.09(2) -0.04(2) -0.05(2) 0.046(16)
C1 0.0304(11) 0.0353(13) 0.0311(13) 0.0040(11) -0.0018(9) 0.0015(9)
C2 0.0456(13) 0.0462(15) 0.0310(14) 0.0000(11) -0.0050(10) 0.0095(10)
C3 0.0394(10) 0.0347(9) 0.0310(11) -0.0015(12) 0.0023(11) 0.0085(8)
C4 0.0365(12) 0.0317(13) 0.0309(13) -0.0007(10) 0.0043(9) -0.0006(10)
C5 0.0544(15) 0.0435(15) 0.0356(14) -0.0021(11) 0.0094(11) 0.0104(11)
C6 0.0336(11) 0.0329(13) 0.0247(13) 0.0013(10) -0.0032(9) 0.0054(9)
C7 0.0379(12) 0.0378(14) 0.0357(14) -0.0037(11) -0.0048(10) 0.0016(10)
C8 0.0513(14) 0.0429(15) 0.0594(18) -0.0070(14) 0.0078(12) -0.0129(12)
C9 0.0721(19) 0.0549(18) 0.087(2) 0.0122(16) -0.0019(17) -0.0115(14)
C10 0.038(3) 0.066(5) 0.094(6) 0.008(4) 0.010(3) 0.002(3)
C10A 0.058(6) 0.066(8) 0.15(2) 0.007(9) 0.041(10) 0.006(6)
C11 0.0490(14) 0.0411(15) 0.0420(16) -0.0124(13) -0.0119(12) 0.0024(11)
C12 0.0606(16) 0.0482(16) 0.0283(14) -0.0079(12) -0.0005(12) 0.0108(13)
C13 0.0568(15) 0.0480(15) 0.0326(13) 0.0002(11) 0.0095(11) 0.0027(12)
C14 0.0440(12) 0.0339(12) 0.0296(13) 0.0011(10) 0.0020(10) 0.0035(10)
C15 0.0410(13) 0.0466(14) 0.0451(15) -0.0060(12) 0.0108(11) -0.0059(11)
C16 0.0555(17) 0.0612(19) 0.096(3) -0.0173(17) -0.0065(16) -0.0059(13)
C17 0.086(2) 0.0527(17) 0.068(2) 0.0008(14) 0.0257(16) -0.0178(15)
C18 0.0423(12) 0.0316(13) 0.0231(13) 0.0029(10) 0.0008(9) 0.0055(10)
C19 0.0459(13) 0.0398(13) 0.0264(12) -0.0010(10) -0.0011(10) -0.0023(10)
C20 0.0488(14) 0.0541(15) 0.0350(14) 0.0087(11) -0.0064(11) -0.0106(11)
C21 0.0585(17) 0.081(2) 0.087(3) 0.0271(19) 0.0173(16) -0.0078(15)
C22 0.106(2) 0.0597(19) 0.0577(19) 0.0089(15) -0.0065(17) -0.0414(17)
C23 0.0504(14) 0.0506(15) 0.0302(13) 0.0009(11) -0.0058(11) -0.0013(12)
C24 0.0583(16) 0.0458(16) 0.0323(14) 0.0070(12) -0.0028(11) 0.0088(12)
C25 0.0566(15) 0.0387(15) 0.0343(14) 0.0074(12) 0.0039(12) 0.0004(11)
C26 0.0453(13) 0.0346(14) 0.0351(13) 0.0019(11) 0.0004(11) 0.0014(10)
C27 0.0571(14) 0.0489(16) 0.0462(15) 0.0092(13) -0.0058(12) -0.0154(12)
C28 0.0499(15) 0.069(2) 0.077(2) -0.0012(16) 0.0022(15) -0.0067(14)
C29 0.070(2) 0.084(2) 0.076(2) -0.0295(19) 0.0087(16) -0.0298(16)
C30 0.0428(10) 0.0410(10) 0.0363(10) -0.0016(15) 0.0011(13) 0.0122(8)
C31 0.0575(15) 0.0501(16) 0.0375(16) 0.0003(13) -0.0035(12) 0.0070(13)
C32 0.0515(15) 0.0413(17) 0.076(2) 0.0174(17) -0.0189(15) 0.0021(13)
C33 0.0450(12) 0.0385(11) 0.105(2) -0.010(2) -0.002(2) 0.0090(9)
C34 0.0560(16) 0.056(2) 0.064(2) -0.0176(17) 0.0164(15) 0.0012(14)
C35 0.0515(14) 0.0527(16) 0.0352(16) -0.0052(13) 0.0011(11) 0.0015(12)

loop_
_atom_type_symbol
_atom_type_description
_atom_type_scat_dispersion_real
_atom_type_scat_dispersion_imag
_atom_type_scat_source
C C 0.0033 0.0016 'International Tables Vol C Tables 4.2.6.8 and 6.1.1.4'
H H 0.0000 0.0000 'International Tables Vol C Tables 4.2.6.8 and 6.1.1.4'
N N 0.0061 0.0033 'International Tables Vol C Tables 4.2.6.8 and 6.1.1.4'
O O 0.0106 0.0060 'International Tables Vol C Tables 4.2.6.8 and 6.1.1.4'
Be Be 0.0005 0.0002 'International Tables Vol C Tables 4.2.6.8 and 6.1.1.4'

loop_
_geom_angle_atom_site_label_1
_geom_angle_atom_site_label_2
_geom_angle_atom_site_label_3
_geom_angle
O1A Be N2 117(2)
O1 Be N2 127.5(7)
O1A Be N1 129(2)
O1 Be N1 122.1(7)
N2 Be N1 110.36(15)
C1 N1 C6 121.36(18)
C1 N1 Be 120.70(19)
C6 N1 Be 117.94(18)
C4 N2 C18 120.95(19)
C4 N2 Be 121.01(19)
C18 N2 Be 118.04(18)
C30 O1 Be 173(2)
Be O1A C30 144(8)
N1 C1 C3 121.7(2)
N1 C1 C2 120.2(2)
C3 C1 C2 118.2(2)
C1 C2 H2A 109.5
C1 C2 H2B 109.5
H2A C2 H2B 109.5
C1 C2 H2C 109.5
H2A C2 H2C 109.5
H2B C2 H2C 109.5
C4 C3 C1 124.99(16)
C4 C3 H3 117.5
C1 C3 H3 117.5
N2 C4 C3 121.2(2)
N2 C4 C5 119.2(2)
C3 C4 C5 119.6(2)
C4 C5 H5A 109.5
C4 C5 H5B 109.5
H5A C5 H5B 109.5
C4 C5 H5C 109.5
H5A C5 H5C 109.5
H5B C5 H5C 109.5
C14 C6 C7 121.3(2)
C14 C6 N1 119.39(19)
C7 C6 N1 119.03(19)
C11 C7 C6 117.8(2)
C11 C7 C8 120.3(2)
C6 C7 C8 121.9(2)
C10A C8 C9 119.0(8)
C10A C8 C7 117.6(9)
C9 C8 C7 113.1(2)
C9 C8 C10 105.0(5)
C7 C8 C10 106.8(4)
C10A C8 H8 81.0
C9 C8 H8 110.6
C7 C8 H8 110.6
C10 C8 H8 110.6
C10A C8 H8A 100.8
C9 C8 H8A 100.8
C7 C8 H8A 100.8
C10 C8 H8A 130.4
C8 C9 H9A 109.5
C8 C9 H9B 109.5
H9A C9 H9B 109.5
C8 C9 H9C 109.5
H9A C9 H9C 109.5
H9B C9 H9C 109.5
C8 C10 H10A 109.5
C8 C10 H10B 109.5
C8 C10 H10C 109.5
C8 C10A H10D 109.5
C8 C10A H10E 109.5
H10D C10A H10E 109.5
C8 C10A H10F 109.5
H10D C10A H10F 109.5
H10E C10A H10F 109.5
C12 C11 C7 121.7(2)
C12 C11 H11 119.2
C7 C11 H11 119.2
C11 C12 C13 120.2(2)
C11 C12 H12 119.9
C13 C12 H12 119.9
C12 C13 C14 121.1(2)
C12 C13 H13 119.4
C14 C13 H13 119.4
C13 C14 C6 117.9(2)
C13 C14 C15 119.5(2)
C6 C14 C15 122.4(2)
C14 C15 C16 109.3(2)
C14 C15 C17 112.6(2)
C16 C15 C17 111.1(2)
C14 C15 H15 107.9
C16 C15 H15 107.9
C17 C15 H15 107.9
C15 C16 H16A 109.5
C15 C16 H16B 109.5
H16A C16 H16B 109.5
C15 C16 H16C 109.5
H16A C16 H16C 109.5
H16B C16 H16C 109.5
C15 C17 H17A 109.5
C15 C17 H17B 109.5
H17A C17 H17B 109.5
C15 C17 H17C 109.5
H17A C17 H17C 109.5
H17B C17 H17C 109.5
C19 C18 C26 121.3(2)
C19 C18 N2 119.6(2)
C26 C18 N2 118.93(19)
C23 C19 C18 118.1(2)
C23 C19 C20 119.5(2)
C18 C19 C20 122.4(2)
C22 C20 C21 112.6(2)
C22 C20 C19 111.7(2)
C21 C20 C19 110.4(2)
C22 C20 H20 107.3
C21 C20 H20 107.3
C19 C20 H20 107.3
C20 C21 H21A 109.5
C20 C21 H21B 109.5
H21A C21 H21B 109.5
C20 C21 H21C 109.5
H21A C21 H21C 109.5
H21B C21 H21C 109.5
C20 C22 H22A 109.5
C20 C22 H22B 109.5
H22A C22 H22B 109.5
C20 C22 H22C 109.5
H22A C22 H22C 109.5
H22B C22 H22C 109.5
C24 C23 C19 121.5(2)
C24 C23 H23 119.3
C19 C23 H23 119.3
C23 C24 C25 119.8(2)
C23 C24 H24 120.1
C25 C24 H24 120.1
C24 C25 C26 121.2(2)
C24 C25 H25 119.4
C26 C25 H25 119.4
C25 C26 C18 118.1(2)
C25 C26 C27 120.1(2)
C18 C26 C27 121.8(2)
C26 C27 C28 112.9(2)
C26 C27 C29 110.4(2)
C28 C27 C29 109.6(2)
C26 C27 H27 107.9
C28 C27 H27 107.9
C29 C27 H27 107.9
C27 C28 H28A 109.5
C27 C28 H28B 109.5
H28A C28 H28B 109.5
C27 C28 H28C 109.5
H28A C28 H28C 109.5
H28B C28 H28C 109.5
C27 C29 H29A 109.5
C27 C29 H29B 109.5
H29A C29 H29B 109.5
C27 C29 H29C 109.5
H29A C29 H29C 109.5
H29B C29 H29C 109.5
O1 C30 C31 122.5(7)
O1 C30 C35 118.3(8)
C31 C30 C35 119.17(17)
C31 C30 O1A 112(2)
C35 C30 O1A 126(2)
C30 C31 C32 119.9(3)
C30 C31 H31 120.1
C32 C31 H31 120.1
C33 C32 C31 120.5(3)
C33 C32 H32 119.7
C31 C32 H32 119.7
C32 C33 C34 119.07(19)
C32 C33 H33 120.5
C34 C33 H33 120.5
C35 C34 C33 121.2(3)
C35 C34 H34 119.4
C33 C34 H34 119.4
C34 C35 C30 120.1(3)
C34 C35 H35 119.9
C30 C35 H35 119.9

loop_
_geom_bond_atom_site_label_1
_geom_bond_atom_site_label_2
_geom_bond_distance
Be O1A 1.445(18)
Be O1 1.455(5)
Be N2 1.607(4)
Be N1 1.629(4)
N1 C1 1.328(3)
N1 C6 1.444(3)
N2 C4 1.347(3)
N2 C18 1.447(3)
O1 C30 1.312(3)
O1A C30 1.46(7)
C1 C3 1.398(4)
C1 C2 1.515(3)
C2 H2A 0.9800
C2 H2B 0.9800
C2 H2C 0.9800
C3 C4 1.390(4)
C3 H3 0.9500
C4 C5 1.507(3)
C5 H5A 0.9800
C5 H5B 0.9800
C5 H5C 0.9800
C6 C14 1.404(3)
C6 C7 1.404(3)
C7 C11 1.393(4)
C7 C8 1.516(4)
C8 C10A 1.463(16)
C8 C9 1.512(4)
C8 C10 1.583(8)
C8 H8 1.0000
C8 H8A 1.0000
C9 H9A 0.9800
C9 H9B 0.9800
C9 H9C 0.9800
C10 H10A 0.9800
C10 H10B 0.9800
C10 H10C 0.9800
C10A H10D 0.9800
C10A H10E 0.9800
C10A H10F 0.9800
C11 C12 1.367(4)
C11 H11 0.9500
C12 C13 1.373(4)
C12 H12 0.9500
C13 C14 1.399(3)
C13 H13 0.9500
C14 C15 1.515(3)
C15 C16 1.528(4)
C15 C17 1.530(4)
C15 H15 1.0000
C16 H16A 0.9800
C16 H16B 0.9800
C16 H16C 0.9800
C17 H17A 0.9800
C17 H17B 0.9800
C17 H17C 0.9800
C18 C19 1.395(3)
C18 C26 1.403(3)
C19 C23 1.395(3)
C19 C20 1.527(3)
C20 C22 1.519(4)
C20 C21 1.526(4)
C20 H20 1.0000
C21 H21A 0.9800
C21 H21B 0.9800
C21 H21C 0.9800
C22 H22A 0.9800
C22 H22B 0.9800
C22 H22C 0.9800
C23 C24 1.370(4)
C23 H23 0.9500
C24 C25 1.376(4)
C24 H24 0.9500
C25 C26 1.393(3)
C25 H25 0.9500
C26 C27 1.516(4)
C27 C28 1.530(4)
C27 C29 1.538(4)
C27 H27 1.0000
C28 H28A 0.9800
C28 H28B 0.9800
C28 H28C 0.9800
C29 H29A 0.9800
C29 H29B 0.9800
C29 H29C 0.9800
C30 C31 1.369(4)
C30 C35 1.389(4)
C31 C32 1.390(4)
C31 H31 0.9500
C32 C33 1.366(5)
C32 H32 0.9500
C33 C34 1.371(5)
C33 H33 0.9500
C34 C35 1.357(4)
C34 H34 0.9500
C35 H35 0.9500
